data_7157739
loop_
_publ_author_name
'Yugandar, Somaraju'
'Morita, Taiki'
'Nakamura, Hiroyuki'

_publ_section_title
;
 Rhodium(III)-catalysed decarboxylative C-H functionalization of
 isoxazoles with alkenes and sulfoxonium ylides.
;
_journal_issue 42
_journal_name_full 'Organic &amp; biomolecular chemistry'
_journal_page_first 8625
_journal_page_last 8628
_journal_paper_doi 10.1039/d0ob02027c
_journal_volume 18
_journal_year 2020
_chemical_formula_moiety 'C18 H14 Cl N O3'
_chemical_formula_sum 'C18 H14 Cl N O3'
_chemical_formula_weight 327.75
_space_group_crystal_system monoclinic
_space_group_IT_number 15
_space_group_name_Hall '-C 2yc'
_space_group_name_H-M_alt 'C 1 2/c 1'
_atom_sites_solution_hydrogens geom
_audit_creation_date 2019-09-12
_audit_creation_method
;
Olex2 1.2
(compiled 2018.05.29 svn.r3508 for OlexSys, GUI svn.r5506)
;
_audit_update_record
;
2020-09-28 deposited with the CCDC.	2020-10-15 downloaded from the CCDC.
;
_cell_angle_alpha 90
_cell_angle_beta 93.634(5)
_cell_angle_gamma 90
_cell_formula_units_Z 8
_cell_length_a 29.8793(17)
_cell_length_b 7.7831(4)
_cell_length_c 12.7135(7)
_cell_measurement_reflns_used 4335
_cell_measurement_temperature 90(2)
_cell_measurement_theta_max 75.8360
_cell_measurement_theta_min 3.5290
_cell_volume 2950.6(3)
_computing_cell_refinement 'CrysAlisPro 1.171.40.54a (Rigaku OD, 2019)'
_computing_data_collection 'CrysAlisPro 1.171.40.54a (Rigaku OD, 2019)'
_computing_data_reduction 'CrysAlisPro 1.171.40.54a (Rigaku OD, 2019)'
_computing_molecular_graphics 'Olex2 (Dolomanov et al., 2009)'
_computing_publication_material 'Olex2 (Dolomanov et al., 2009)'
_computing_structure_refinement 'ShelXL (Sheldrick, 2015)'
_computing_structure_solution 'ShelXT (Sheldrick, 2015)'
_diffrn_ambient_temperature 93.15
_diffrn_detector_area_resol_mean 10.0000
_diffrn_detector_type HyPix
_diffrn_measured_fraction_theta_full 0.992
_diffrn_measured_fraction_theta_max 0.945
_diffrn_measurement_details
;
List of Runs (angles in degrees, time in seconds):

  # Type    Start    End  Width  t~exp~   \w     \q     \k     \f   Frames
#--------------------------------------------------------------------------
  1  \w    -20.00   5.00   0.50    0.05    --  -45.95  10.00 100.00   50
  2  \w    -69.00 -43.00   0.50    0.20    -- -102.00  61.00 120.00   52
  3  \w   -111.00 -29.00   0.50    0.20    -- -102.00 125.00  90.00  164
  4  \w    -68.00 -32.00   0.50    0.20    -- -102.00  61.00 -60.00   72
  5  \w    -21.00  21.00   0.50    0.05    --  -45.95  19.00-150.00   84
  6  \w    -14.00  26.00   0.50    0.05    --   45.95 -10.00 -73.00   80
  7  \w     46.00  90.00   0.50    0.20    --  104.61 -94.00-150.00   88
  8  \w     34.00 110.00   0.50    0.20    --  104.61-125.00-150.00  152
  9  \w     33.00  73.00   0.50    0.20    --  104.61 -61.00 -30.00   80
 10  \w     33.00 118.00   0.50    0.05    --   45.95  10.00 100.00  170
 11  \w     89.00 173.00   0.50    0.20    --  104.61  10.00 100.00  168
 12  \w     99.00 154.00   0.50    0.20    --  104.61  45.00 -30.00  110
 13  \w     27.00  86.00   0.50    0.05    --   45.95-125.00 120.00  118
 14  \w    -67.00 -35.00   0.50    0.20    -- -102.00  77.00-150.00   64
 15  \w    -97.00 -71.00   0.50    0.05    --  -45.95 -10.00 -73.00   52
 16  \w   -113.00 -88.00   0.50    0.20    -- -102.00 -10.00 -73.00   50
 17  \w   -116.00 -85.00   0.50    0.20    -- -102.00 -61.00-120.00   62
 18  \w   -104.00 -74.00   0.50    0.05    --  -45.95-125.00-150.00   60
 19  \w   -140.00-107.00   0.50    0.20    -- -102.00 -30.00-150.00   66
 20  \w   -173.00-130.00   0.50    0.20    -- -102.00 -61.00-120.00   86
 21  \w   -101.00 -74.00   0.50    0.20    -- -102.00  77.00-150.00   54
;
_diffrn_measurement_device 'four-circle diffractometer'
_diffrn_measurement_device_type 'XtaLAB Synergy R, DW system, HyPix'
_diffrn_measurement_method '\w scans'
_diffrn_radiation_type CuK\a
_diffrn_radiation_wavelength 1.54184
_diffrn_reflns_av_R_equivalents 0.0337
_diffrn_reflns_av_unetI/netI 0.0306
_diffrn_reflns_Laue_measured_fraction_full 0.992
_diffrn_reflns_Laue_measured_fraction_max 0.945
_diffrn_reflns_limit_h_max 37
_diffrn_reflns_limit_h_min -37
_diffrn_reflns_limit_k_max 9
_diffrn_reflns_limit_k_min -7
_diffrn_reflns_limit_l_max 15
_diffrn_reflns_limit_l_min -16
_diffrn_reflns_number 8475
_diffrn_reflns_point_group_measured_fraction_full 0.992
_diffrn_reflns_point_group_measured_fraction_max 0.945
_diffrn_reflns_theta_full 67.684
_diffrn_reflns_theta_max 76.193
_diffrn_reflns_theta_min 5.876
_exptl_absorpt_coefficient_mu 2.427
_exptl_absorpt_correction_T_max 1.00000
_exptl_absorpt_correction_T_min 0.64002
_exptl_absorpt_correction_type multi-scan
_exptl_absorpt_process_details
;
CrysAlisPro 1.171.40.54a (Rigaku Oxford Diffraction, 2019)
Empirical absorption correction using spherical harmonics,
 implemented in SCALE3 ABSPACK scaling algorithm.
;
_exptl_crystal_colour colourless
_exptl_crystal_colour_primary colourless
_exptl_crystal_density_diffrn 1.476
_exptl_crystal_description block
_exptl_crystal_F_000 1360
_exptl_crystal_size_max 0.4
_exptl_crystal_size_mid 0.1
_exptl_crystal_size_min 0.1
_refine_diff_density_max 0.371
_refine_diff_density_min -0.423
_refine_diff_density_rms 0.071
_refine_ls_extinction_method none
_refine_ls_goodness_of_fit_ref 1.106
_refine_ls_hydrogen_treatment constr
_refine_ls_matrix_type full
_refine_ls_number_parameters 209
_refine_ls_number_reflns 2914
_refine_ls_number_restraints 0
_refine_ls_restrained_S_all 1.106
_refine_ls_R_factor_all 0.0462
_refine_ls_R_factor_gt 0.0435
_refine_ls_shift/su_max 0.000
_refine_ls_shift/su_mean 0.000
_refine_ls_structure_factor_coef Fsqd
_refine_ls_weighting_details 'w=1/[\s^2^(Fo^2^)+(0.0811P)^2^+1.5765P] where P=(Fo^2^+2Fc^2^)/3'
_refine_ls_weighting_scheme calc
_refine_ls_wR_factor_gt 0.1231
_refine_ls_wR_factor_ref 0.1253
_reflns_Friedel_coverage 0.000
_reflns_number_gt 2639
_reflns_number_total 2914
_reflns_threshold_expression 'I > 2\s(I)'
_cod_data_source_file d0ob02027c2.cif
_cod_data_source_block crl37621
_cod_depositor_comments 'Adding full bibliography for 7157739.cif.'
_cod_database_code 7157739
_shelx_shelxl_version_number 2018/3
_shelx_space_group_comment
;
The symmetry employed for this shelxl refinement is uniquely defined
by the following loop, which should always be used as a source of
symmetry information in preference to the above space-group names.
They are only intended as comments.
;
_shelx_estimated_absorpt_t_max 0.793
_shelx_estimated_absorpt_t_min 0.444
_olex2_refinement_description
;
1. Fixed Uiso
 At 1.2 times of:
  All C(H) groups, All C(H,H) groups
 At 1.5 times of:
  All C(H,H,H) groups
2.a Secondary CH2 refined with riding coordinates:
 C10(H10A,H10B)
2.b Aromatic/amide H refined with riding coordinates:
 C8(H8), C16(H16), C14(H14), C17(H17), C13(H13), C2(H2), C6(H6), C3(H3), C5(H5)
2.c Idealised Me refined as rotating group:
 C18(H18A,H18B,H18C)
;
_olex2_submission_special_instructions 'No special instructions were received'
_oxdiff_exptl_absorpt_empirical_details
;
Empirical correction (ABSPACK) includes:
- Absorption correction using spherical harmonics
- Frame scaling
;

loop_
_space_group_symop_operation_xyz
'x, y, z'
'-x, y, -z+1/2'
'x+1/2, y+1/2, z'
'-x+1/2, y+1/2, -z+1/2'
'-x, -y, -z'
'x, -y, z-1/2'
'-x+1/2, -y+1/2, -z'
'x+1/2, -y+1/2, z-1/2'

loop_
_atom_site_label
_atom_site_type_symbol
_atom_site_fract_x
_atom_site_fract_y
_atom_site_fract_z
_atom_site_U_iso_or_equiv
_atom_site_adp_type
_atom_site_occupancy
_atom_site_site_symmetry_order
_atom_site_calc_flag
_atom_site_refinement_flags_posn
_atom_site_refinement_flags_adp
_atom_site_refinement_flags_occupancy
_atom_site_disorder_assembly
_atom_site_disorder_group
Cl1 Cl 0.03669(2) 0.53269(5) 0.65803(3) 0.02832(16) Uani 1 1 d . . . . .
O1 O 0.21196(4) 0.79735(14) 0.23150(9) 0.0212(3) Uani 1 1 d . . . . .
O3 O 0.46271(4) 0.63055(16) -0.03167(9) 0.0247(3) Uani 1 1 d . . . . .
O2 O 0.26112(4) 0.58000(16) 0.09466(9) 0.0243(3) Uani 1 1 d . . . . .
N1 N 0.17121(4) 0.78073(18) 0.28005(10) 0.0216(3) Uani 1 1 d . . . . .
C7 C 0.18052(5) 0.6868(2) 0.36492(12) 0.0188(3) Uani 1 1 d . . . . .
C8 C 0.22666(5) 0.6393(2) 0.37455(12) 0.0196(3) Uani 1 1 d . . . . .
H8 H 0.241617 0.571923 0.428290 0.024 Uiso 1 1 calc R . . . .
C9 C 0.24429(5) 0.71158(19) 0.28998(12) 0.0193(3) Uani 1 1 d . . . . .
C4 C 0.14482(5) 0.6457(2) 0.43595(12) 0.0188(3) Uani 1 1 d . . . . .
C11 C 0.29402(5) 0.6421(2) 0.14208(12) 0.0193(3) Uani 1 1 d . . . . .
C15 C 0.42087(5) 0.6348(2) 0.00477(12) 0.0209(3) Uani 1 1 d . . . . .
C12 C 0.33840(5) 0.64702(19) 0.09666(12) 0.0189(3) Uani 1 1 d . . . . .
C16 C 0.41851(5) 0.6967(2) 0.10749(13) 0.0222(3) Uani 1 1 d . . . . .
H16 H 0.444912 0.734809 0.146137 0.027 Uiso 1 1 calc R . . . .
C14 C 0.38205(5) 0.5834(2) -0.05316(12) 0.0219(3) Uani 1 1 d . . . . .
H14 H 0.383474 0.544304 -0.123652 0.026 Uiso 1 1 calc R . . . .
C17 C 0.37765(5) 0.7022(2) 0.15270(12) 0.0206(3) Uani 1 1 d . . . . .
H17 H 0.376175 0.743945 0.222620 0.025 Uiso 1 1 calc R . . . .
C10 C 0.29027(5) 0.7189(2) 0.25201(12) 0.0197(3) Uani 1 1 d . . . . .
H10A H 0.310948 0.656510 0.302548 0.024 Uiso 1 1 calc R . . . .
H10B H 0.300100 0.840347 0.250984 0.024 Uiso 1 1 calc R . . . .
C13 C 0.34138(5) 0.5899(2) -0.00695(12) 0.0213(3) Uani 1 1 d . . . . .
H13 H 0.314911 0.554798 -0.046477 0.026 Uiso 1 1 calc R . . . .
C2 C 0.06734(6) 0.6661(2) 0.48003(13) 0.0244(4) Uani 1 1 d . . . . .
H2 H 0.037444 0.703790 0.463969 0.029 Uiso 1 1 calc R . . . .
C6 C 0.12146(6) 0.5153(2) 0.59619(12) 0.0218(3) Uani 1 1 d . . . . .
H6 H 0.128145 0.451161 0.658785 0.026 Uiso 1 1 calc R . . . .
C1 C 0.07845(6) 0.5746(2) 0.57138(13) 0.0224(3) Uani 1 1 d . . . . .
C3 C 0.10074(6) 0.7015(2) 0.41272(13) 0.0229(4) Uani 1 1 d . . . . .
H3 H 0.093683 0.764551 0.349865 0.028 Uiso 1 1 calc R . . . .
C5 C 0.15483(5) 0.5515(2) 0.52765(13) 0.0205(3) Uani 1 1 d . . . . .
H5 H 0.184557 0.511805 0.543549 0.025 Uiso 1 1 calc R . . . .
C18 C 0.46702(6) 0.5602(3) -0.13453(13) 0.0269(4) Uani 1 1 d . . . . .
H18A H 0.450411 0.631789 -0.187012 0.040 Uiso 1 1 calc GR . . . .
H18B H 0.454854 0.443213 -0.137270 0.040 Uiso 1 1 calc GR . . . .
H18C H 0.498762 0.557301 -0.149729 0.040 Uiso 1 1 calc GR . . . .

loop_
_atom_site_aniso_label
_atom_site_aniso_U_11
_atom_site_aniso_U_22
_atom_site_aniso_U_33
_atom_site_aniso_U_23
_atom_site_aniso_U_13
_atom_site_aniso_U_12
Cl1 0.0242(2) 0.0343(3) 0.0276(3) -0.00214(16) 0.01047(17) -0.00229(15)
O1 0.0213(6) 0.0246(6) 0.0180(5) 0.0021(4) 0.0037(4) 0.0036(4)
O3 0.0215(6) 0.0346(7) 0.0185(5) -0.0025(5) 0.0052(4) -0.0022(5)
O2 0.0214(6) 0.0295(6) 0.0220(6) -0.0042(5) 0.0026(4) -0.0041(5)
N1 0.0207(7) 0.0260(7) 0.0184(6) 0.0000(5) 0.0048(5) 0.0022(5)
C7 0.0212(8) 0.0183(7) 0.0168(7) -0.0035(6) 0.0008(6) 0.0021(6)
C8 0.0210(8) 0.0207(7) 0.0173(7) -0.0006(6) 0.0021(6) 0.0006(6)
C9 0.0210(8) 0.0192(8) 0.0175(7) -0.0024(6) -0.0004(6) 0.0006(6)
C4 0.0209(8) 0.0179(7) 0.0179(7) -0.0043(6) 0.0034(6) 0.0005(6)
C11 0.0219(8) 0.0190(7) 0.0170(7) 0.0017(6) 0.0023(6) -0.0006(6)
C15 0.0215(8) 0.0223(8) 0.0193(7) 0.0037(6) 0.0053(6) 0.0000(6)
C12 0.0229(8) 0.0175(7) 0.0165(7) 0.0010(6) 0.0030(6) -0.0008(6)
C16 0.0220(8) 0.0249(8) 0.0193(8) -0.0013(6) -0.0004(6) -0.0031(6)
C14 0.0248(8) 0.0248(8) 0.0162(7) 0.0008(6) 0.0033(6) -0.0011(6)
C17 0.0231(8) 0.0224(8) 0.0166(7) -0.0014(6) 0.0030(6) -0.0028(6)
C10 0.0202(8) 0.0216(8) 0.0176(7) -0.0005(6) 0.0030(6) -0.0002(6)
C13 0.0226(8) 0.0240(8) 0.0171(7) 0.0004(6) 0.0008(6) -0.0034(6)
C2 0.0189(8) 0.0273(8) 0.0268(8) -0.0033(7) 0.0004(6) 0.0035(6)
C6 0.0247(8) 0.0234(8) 0.0175(7) -0.0009(6) 0.0024(6) 0.0002(6)
C1 0.0240(8) 0.0226(7) 0.0212(7) -0.0048(7) 0.0059(6) -0.0022(6)
C3 0.0242(8) 0.0238(8) 0.0208(8) 0.0004(6) 0.0019(6) 0.0029(6)
C5 0.0189(8) 0.0224(8) 0.0203(8) -0.0029(6) 0.0017(6) 0.0015(6)
C18 0.0252(9) 0.0371(9) 0.0193(8) -0.0015(7) 0.0074(6) 0.0013(7)

loop_
_atom_type_symbol
_atom_type_description
_atom_type_scat_dispersion_real
_atom_type_scat_dispersion_imag
_atom_type_scat_source
C C 0.0181 0.0091 'International Tables Vol C Tables 4.2.6.8 and 6.1.1.4'
H H 0.0000 0.0000 'International Tables Vol C Tables 4.2.6.8 and 6.1.1.4'
Cl Cl 0.3639 0.7018 'International Tables Vol C Tables 4.2.6.8 and 6.1.1.4'
N N 0.0311 0.0180 'International Tables Vol C Tables 4.2.6.8 and 6.1.1.4'
O O 0.0492 0.0322 'International Tables Vol C Tables 4.2.6.8 and 6.1.1.4'

loop_
_geom_angle_atom_site_label_1
_geom_angle_atom_site_label_2
_geom_angle_atom_site_label_3
_geom_angle
_geom_angle_site_symmetry_1
_geom_angle_site_symmetry_3
_geom_angle_publ_flag
C9 O1 N1 108.69(11) . . ?
C15 O3 C18 117.29(13) . . ?
C7 N1 O1 105.48(12) . . ?
N1 C7 C8 111.53(14) . . ?
N1 C7 C4 119.86(14) . . ?
C8 C7 C4 128.61(14) . . ?
C7 C8 H8 127.8 . . ?
C9 C8 C7 104.33(14) . . ?
C9 C8 H8 127.8 . . ?
O1 C9 C10 116.35(13) . . ?
C8 C9 O1 109.97(14) . . ?
C8 C9 C10 133.65(15) . . ?
C3 C4 C7 120.68(14) . . ?
C5 C4 C7 120.06(14) . . ?
C5 C4 C3 119.26(15) . . ?
O2 C11 C12 122.10(14) . . ?
O2 C11 C10 120.18(14) . . ?
C12 C11 C10 117.72(13) . . ?
O3 C15 C16 115.36(14) . . ?
O3 C15 C14 124.41(14) . . ?
C14 C15 C16 120.23(15) . . ?
C17 C12 C11 123.48(14) . . ?
C13 C12 C11 118.13(14) . . ?
C13 C12 C17 118.38(15) . . ?
C15 C16 H16 120.1 . . ?
C17 C16 C15 119.81(15) . . ?
C17 C16 H16 120.1 . . ?
C15 C14 H14 120.4 . . ?
C13 C14 C15 119.29(14) . . ?
C13 C14 H14 120.4 . . ?
C12 C17 H17 119.6 . . ?
C16 C17 C12 120.79(14) . . ?
C16 C17 H17 119.6 . . ?
C9 C10 C11 113.84(13) . . ?
C9 C10 H10A 108.8 . . ?
C9 C10 H10B 108.8 . . ?
C11 C10 H10A 108.8 . . ?
C11 C10 H10B 108.8 . . ?
H10A C10 H10B 107.7 . . ?
C12 C13 H13 119.3 . . ?
C14 C13 C12 121.45(15) . . ?
C14 C13 H13 119.3 . . ?
C1 C2 H2 120.7 . . ?
C3 C2 H2 120.7 . . ?
C3 C2 C1 118.52(15) . . ?
C1 C6 H6 120.6 . . ?
C1 C6 C5 118.77(15) . . ?
C5 C6 H6 120.6 . . ?
C2 C1 Cl1 118.83(13) . . ?
C6 C1 Cl1 118.98(13) . . ?
C6 C1 C2 122.19(15) . . ?
C4 C3 H3 119.5 . . ?
C2 C3 C4 120.90(15) . . ?
C2 C3 H3 119.5 . . ?
C4 C5 C6 120.34(15) . . ?
C4 C5 H5 119.8 . . ?
C6 C5 H5 119.8 . . ?
O3 C18 H18A 109.5 . . ?
O3 C18 H18B 109.5 . . ?
O3 C18 H18C 109.5 . . ?
H18A C18 H18B 109.5 . . ?
H18A C18 H18C 109.5 . . ?
H18B C18 H18C 109.5 . . ?

loop_
_geom_bond_atom_site_label_1
_geom_bond_atom_site_label_2
_geom_bond_distance
_geom_bond_site_symmetry_2
_geom_bond_publ_flag
Cl1 C1 1.7467(17) . ?
O1 N1 1.4055(17) . ?
O1 C9 1.3566(19) . ?
O3 C15 1.3608(19) . ?
O3 C18 1.431(2) . ?
O2 C11 1.220(2) . ?
N1 C7 1.318(2) . ?
C7 C8 1.425(2) . ?
C7 C4 1.476(2) . ?
C8 H8 0.9500 . ?
C8 C9 1.350(2) . ?
C9 C10 1.486(2) . ?
C4 C3 1.401(2) . ?
C4 C5 1.393(2) . ?
C11 C12 1.480(2) . ?
C11 C10 1.531(2) . ?
C15 C16 1.398(2) . ?
C15 C14 1.393(2) . ?
C12 C17 1.400(2) . ?
C12 C13 1.398(2) . ?
C16 H16 0.9500 . ?
C16 C17 1.383(2) . ?
C14 H14 0.9500 . ?
C14 C13 1.384(2) . ?
C17 H17 0.9500 . ?
C10 H10A 0.9900 . ?
C10 H10B 0.9900 . ?
C13 H13 0.9500 . ?
C2 H2 0.9500 . ?
C2 C1 1.385(2) . ?
C2 C3 1.383(2) . ?
C6 H6 0.9500 . ?
C6 C1 1.383(2) . ?
C6 C5 1.394(2) . ?
C3 H3 0.9500 . ?
C5 H5 0.9500 . ?
C18 H18A 0.9800 . ?
C18 H18B 0.9800 . ?
C18 H18C 0.9800 . ?

loop_
_geom_torsion_atom_site_label_1
_geom_torsion_atom_site_label_2
_geom_torsion_atom_site_label_3
_geom_torsion_atom_site_label_4
_geom_torsion
_geom_torsion_site_symmetry_1
_geom_torsion_site_symmetry_2
_geom_torsion_site_symmetry_3
_geom_torsion_site_symmetry_4
_geom_torsion_publ_flag
O1 N1 C7 C8 -0.15(17) . . . . ?
O1 N1 C7 C4 179.29(12) . . . . ?
O1 C9 C10 C11 -61.04(18) . . . . ?
O3 C15 C16 C17 -178.43(14) . . . . ?
O3 C15 C14 C13 178.56(15) . . . . ?
O2 C11 C12 C17 -173.69(15) . . . . ?
O2 C11 C12 C13 4.8(2) . . . . ?
O2 C11 C10 C9 -1.0(2) . . . . ?
N1 O1 C9 C8 0.09(16) . . . . ?
N1 O1 C9 C10 -178.41(12) . . . . ?
N1 C7 C8 C9 0.21(18) . . . . ?
N1 C7 C4 C3 1.7(2) . . . . ?
N1 C7 C4 C5 -177.75(14) . . . . ?
C7 C8 C9 O1 -0.17(17) . . . . ?
C7 C8 C9 C10 177.96(16) . . . . ?
C7 C4 C3 C2 -178.75(14) . . . . ?
C7 C4 C5 C6 178.65(14) . . . . ?
C8 C7 C4 C3 -178.92(15) . . . . ?
C8 C7 C4 C5 1.6(2) . . . . ?
C8 C9 C10 C11 120.91(19) . . . . ?
C9 O1 N1 C7 0.04(15) . . . . ?
C4 C7 C8 C9 -179.18(15) . . . . ?
C11 C12 C17 C16 177.08(15) . . . . ?
C11 C12 C13 C14 -177.05(15) . . . . ?
C15 C16 C17 C12 -0.2(2) . . . . ?
C15 C14 C13 C12 0.0(2) . . . . ?
C12 C11 C10 C9 178.71(13) . . . . ?
C16 C15 C14 C13 -1.7(2) . . . . ?
C14 C15 C16 C17 1.8(2) . . . . ?
C17 C12 C13 C14 1.6(2) . . . . ?
C10 C11 C12 C17 6.6(2) . . . . ?
C10 C11 C12 C13 -174.91(14) . . . . ?
C13 C12 C17 C16 -1.4(2) . . . . ?
C1 C2 C3 C4 0.2(2) . . . . ?
C1 C6 C5 C4 0.0(2) . . . . ?
C3 C4 C5 C6 -0.8(2) . . . . ?
C3 C2 C1 Cl1 178.86(12) . . . . ?
C3 C2 C1 C6 -1.2(2) . . . . ?
C5 C4 C3 C2 0.7(2) . . . . ?
C5 C6 C1 Cl1 -178.96(12) . . . . ?
C5 C6 C1 C2 1.0(2) . . . . ?
C18 O3 C15 C16 176.97(15) . . . . ?
C18 O3 C15 C14 -3.3(2) . . . . ?
